data_2017535
loop_
_publ_author_name
'Becerra, Diana'
'Insuasty, Braulio'
'Cobo, Justo'
'Glidewell, Christopher'

_publ_section_title
;
 Hydrogen-bonding patterns in 3-alkyl-3-hydroxyindolin-2-ones
;
_journal_coeditor_code SQ3233
_journal_issue 2
_journal_name_full 'Acta Crystallographica Section C'
_journal_page_first o79
_journal_page_last o86
_journal_paper_doi 10.1107/S0108270110001058
_journal_volume 66
_journal_year 2010
_chemical_formula_iupac 'C14 H11 N O3 S'
_chemical_formula_moiety 'C14 H11 N O3 S'
_chemical_formula_sum 'C14 H11 N O3 S'
_chemical_formula_weight 273.30
_chemical_name_systematic
;
3-hydroxy-3-(2-thienylcarbonylmethyl)indolin-2-one
;
_space_group_IT_number 2
_symmetry_cell_setting triclinic
_symmetry_space_group_name_Hall '-P 1'
_symmetry_space_group_name_H-M 'P -1'
_atom_sites_solution_hydrogens geom
_atom_sites_solution_primary direct
_atom_sites_solution_secondary difmap
_cell_angle_alpha 78.51(2)
_cell_angle_beta 76.555(13)
_cell_angle_gamma 84.559(15)
_cell_formula_units_Z 2
_cell_length_a 6.5958(7)
_cell_length_b 7.9577(14)
_cell_length_c 12.045(3)
_cell_measurement_reflns_used 2355
_cell_measurement_temperature 120(2)
_cell_measurement_theta_max 26.00
_cell_measurement_theta_min 3.28
_cell_volume 601.8(2)
_computing_cell_refinement 'DIRAX/LSQ (Duisenberg <i>et al.</i>,  2000)'
_computing_data_collection 'COLLECT (Nonius, 1999)'
_computing_data_reduction 'EVALCCD (Duisenberg <i>et al.</i>,  2003)'
_computing_molecular_graphics 'PLATON (Spek, 2009)'
_computing_publication_material
;
SHELXL97 (Sheldrick, 2008) and PLATON (Spek, 2009)
;
_computing_structure_refinement 'SHELXL97 (Sheldrick, 2008)'
_computing_structure_solution 'SIR2004 (Burla <i>et al.</i>,  2005)'
_diffrn_ambient_temperature 120(2)
_diffrn_detector_area_resol_mean 9.091
_diffrn_measured_fraction_theta_full 0.998
_diffrn_measured_fraction_theta_max 0.998
_diffrn_measurement_device_type 'Bruker Nonius KappaCCD area-detector'
_diffrn_measurement_method '\f and \w scans'
_diffrn_radiation_monochromator graphite
_diffrn_radiation_source 'Bruker Nonius FR591 rotating anode'
_diffrn_radiation_type 'Mo K\a'
_diffrn_radiation_wavelength 0.71073
_diffrn_reflns_av_R_equivalents 0.0577
_diffrn_reflns_av_sigmaI/netI 0.0422
_diffrn_reflns_limit_h_max 8
_diffrn_reflns_limit_h_min -8
_diffrn_reflns_limit_k_max 9
_diffrn_reflns_limit_k_min -9
_diffrn_reflns_limit_l_max 14
_diffrn_reflns_limit_l_min -14
_diffrn_reflns_number 14010
_diffrn_reflns_theta_full 26.00
_diffrn_reflns_theta_max 26.00
_diffrn_reflns_theta_min 3.28
_diffrn_standards_decay_% 0
_diffrn_standards_interval_count 0
_diffrn_standards_interval_time 0
_diffrn_standards_number 0
_exptl_absorpt_coefficient_mu 0.272
_exptl_absorpt_correction_T_max 0.963
_exptl_absorpt_correction_T_min 0.885
_exptl_absorpt_correction_type multi-scan
_exptl_absorpt_process_details '(SADABS; Sheldrick, 2003)'
_exptl_crystal_colour yellow-brown
_exptl_crystal_density_diffrn 1.508
_exptl_crystal_density_method 'not measured'
_exptl_crystal_description block
_exptl_crystal_F_000 284
_exptl_crystal_size_max 0.41
_exptl_crystal_size_mid 0.23
_exptl_crystal_size_min 0.14
_refine_diff_density_max 0.310
_refine_diff_density_min -0.308
_refine_ls_extinction_method none
_refine_ls_goodness_of_fit_ref 1.042
_refine_ls_hydrogen_treatment constr
_refine_ls_matrix_type full
_refine_ls_number_parameters 172
_refine_ls_number_reflns 2355
_refine_ls_number_restraints 0
_refine_ls_restrained_S_all 1.042
_refine_ls_R_factor_all 0.0672
_refine_ls_R_factor_gt 0.0450
_refine_ls_shift/su_max 0.001
_refine_ls_shift/su_mean 0.000
_refine_ls_structure_factor_coef Fsqd
_refine_ls_weighting_details 'w = 1/[\s^2^(Fo^2^)+(0.0487P)^2^+0.4932P] where P=(Fo^2^+2Fc^2^)/3'
_refine_ls_weighting_scheme calc
_refine_ls_wR_factor_gt 0.1014
_refine_ls_wR_factor_ref 0.1131
_reflns_number_gt 1798
_reflns_number_total 2355
_reflns_threshold_expression I>2\s(I)
_cod_data_source_file sq3233.cif
_cod_data_source_block VII
_cod_database_code 2017535
_cod_database_fobs_code 2017535

loop_
_symmetry_equiv_pos_as_xyz
'x, y, z'
'-x, -y, -z'

loop_
_atom_site_type_symbol
_atom_site_label
_atom_site_fract_x
_atom_site_fract_y
_atom_site_fract_z
_atom_site_U_iso_or_equiv
_atom_site_adp_type
_atom_site_calc_flag
_atom_site_refinement_flags
_atom_site_occupancy
_atom_site_disorder_assembly
_atom_site_disorder_group
N N1 1.0025(3) 0.3142(2) 0.42275(17) 0.0200(4) Uani d . 1 . .
H H1 1.1019 0.3477 0.4499 0.024 Uiso calc R 1 . .
C C2 0.8172(3) 0.3972(3) 0.4230(2) 0.0210(5) Uani d . 1 . .
C C3 0.6810(3) 0.2928(3) 0.3776(2) 0.0193(5) Uani d . 1 . .
C C3a 0.8353(3) 0.1527(3) 0.3393(2) 0.0193(5) Uani d . 1 . .
C C4 0.8135(4) 0.0171(3) 0.2889(2) 0.0244(5) Uani d . 1 . .
H H4 0.6880 0.0061 0.2657 0.029 Uiso calc R 1 . .
C C5 0.9794(4) -0.1041(3) 0.2727(2) 0.0257(6) Uani d . 1 . .
H H5 0.9691 -0.1970 0.2358 0.031 Uiso calc R 1 . .
C C6 1.1574(4) -0.0898(3) 0.3097(2) 0.0250(6) Uani d . 1 . .
H H6 1.2674 -0.1753 0.2995 0.030 Uiso calc R 1 . .
C C7 1.1820(4) 0.0461(3) 0.3616(2) 0.0222(5) Uani d . 1 . .
H H7 1.3054 0.0553 0.3874 0.027 Uiso calc R 1 . .
C C7a 1.0186(3) 0.1660(3) 0.3735(2) 0.0196(5) Uani d . 1 . .
O O2 0.7576(2) 0.5298(2) 0.46143(15) 0.0237(4) Uani d . 1 . .
O O3 0.5315(2) 0.21687(19) 0.47558(14) 0.0219(4) Uani d . 1 . .
H H3 0.4640 0.2931 0.5071 0.033 Uiso d R 1 . .
C C31 0.5704(3) 0.4007(3) 0.2889(2) 0.0210(5) Uani d . 1 . .
H H31A 0.4999 0.3233 0.2567 0.025 Uiso calc R 1 . .
H H31B 0.4609 0.4756 0.3290 0.025 Uiso calc R 1 . .
C C32 0.7085(4) 0.5113(3) 0.1902(2) 0.0210(5) Uani d . 1 . .
O O32 0.8952(2) 0.5129(2) 0.18401(15) 0.0269(4) Uani d . 1 . .
S S321 0.75166(10) 0.75473(8) -0.00821(6) 0.0300(2) Uani d . 1 . .
C C322 0.6065(4) 0.6202(3) 0.1052(2) 0.0213(5) Uani d . 1 . .
C C323 0.3989(4) 0.6329(3) 0.0999(2) 0.0227(5) Uani d . 1 . .
H H323 0.2941 0.5674 0.1545 0.027 Uiso calc R 1 . .
C C324 0.3607(4) 0.7549(3) 0.0035(2) 0.0269(6) Uani d . 1 . .
H H324 0.2270 0.7815 -0.0141 0.032 Uiso calc R 1 . .
C C325 0.5370(4) 0.8295(3) -0.0608(2) 0.0300(6) Uani d . 1 . .
H H325 0.5400 0.9151 -0.1285 0.036 Uiso calc R 1 . .

loop_
_atom_site_aniso_label
_atom_site_aniso_U_11
_atom_site_aniso_U_22
_atom_site_aniso_U_33
_atom_site_aniso_U_12
_atom_site_aniso_U_13
_atom_site_aniso_U_23
N1 0.0191(10) 0.0182(10) 0.0255(11) -0.0004(8) -0.0075(8) -0.0082(8)
C2 0.0226(12) 0.0185(12) 0.0210(13) -0.0012(9) -0.0033(10) -0.0033(10)
C3 0.0184(11) 0.0174(11) 0.0226(13) 0.0007(9) -0.0040(9) -0.0060(10)
C3a 0.0209(11) 0.0151(11) 0.0216(12) 0.0001(9) -0.0040(9) -0.0040(9)
C4 0.0257(12) 0.0227(12) 0.0266(14) -0.0027(10) -0.0062(10) -0.0073(10)
C5 0.0308(13) 0.0170(12) 0.0291(14) -0.0013(10) -0.0031(11) -0.0077(10)
C6 0.0268(13) 0.0170(12) 0.0284(14) 0.0018(10) -0.0019(11) -0.0040(10)
C7 0.0214(12) 0.0200(12) 0.0228(13) -0.0005(9) -0.0019(10) -0.0017(10)
C7a 0.0222(12) 0.0160(11) 0.0197(12) -0.0019(9) -0.0020(10) -0.0041(9)
O2 0.0232(8) 0.0197(8) 0.0307(10) 0.0009(7) -0.0062(7) -0.0108(7)
O3 0.0222(8) 0.0186(8) 0.0239(9) 0.0011(6) -0.0024(7) -0.0055(7)
C31 0.0200(11) 0.0198(12) 0.0242(13) 0.0015(9) -0.0061(10) -0.0061(10)
C32 0.0247(13) 0.0165(11) 0.0243(13) 0.0015(9) -0.0065(10) -0.0097(10)
O32 0.0220(9) 0.0252(9) 0.0335(10) -0.0008(7) -0.0063(7) -0.0049(8)
S321 0.0298(4) 0.0278(4) 0.0303(4) -0.0033(3) -0.0051(3) -0.0014(3)
C322 0.0242(12) 0.0176(11) 0.0222(13) -0.0005(9) -0.0025(10) -0.0073(10)
C323 0.0270(12) 0.0197(12) 0.0228(13) 0.0016(10) -0.0061(10) -0.0081(10)
C324 0.0318(14) 0.0236(13) 0.0282(14) 0.0032(10) -0.0103(11) -0.0094(11)
C325 0.0399(15) 0.0245(13) 0.0268(14) 0.0024(11) -0.0119(12) -0.0041(11)

loop_
_atom_type_symbol
_atom_type_description
_atom_type_scat_dispersion_real
_atom_type_scat_dispersion_imag
_atom_type_scat_source
C C 0.0033 0.0016 'International Tables Vol C Tables 4.2.6.8 and 6.1.1.4'
H H 0.0000 0.0000 'International Tables Vol C Tables 4.2.6.8 and 6.1.1.4'
N N 0.0061 0.0033 'International Tables Vol C Tables 4.2.6.8 and 6.1.1.4'
O O 0.0106 0.0060 'International Tables Vol C Tables 4.2.6.8 and 6.1.1.4'
S S 0.1246 0.1234 'International Tables Vol C Tables 4.2.6.8 and 6.1.1.4'

loop_
_geom_angle_atom_site_label_1
_geom_angle_atom_site_label_2
_geom_angle_atom_site_label_3
_geom_angle_site_symmetry_1
_geom_angle_site_symmetry_3
_geom_angle
_geom_angle_publ_flag
C2 N1 C7a . . 111.20(19) ?
C2 N1 H1 . . 124.4 ?
C7a N1 H1 . . 124.4 ?
O2 C2 N1 . . 126.0(2) ?
O2 C2 C3 . . 124.7(2) ?
N1 C2 C3 . . 109.14(19) ?
O3 C3 C3a . . 107.73(17) ?
O3 C3 C31 . . 109.67(17) ?
C3a C3 C31 . . 117.8(2) ?
O3 C3 C2 . . 106.60(18) ?
C3a C3 C2 . . 101.11(17) ?
C31 C3 C2 . . 113.09(18) ?
C4 C3a C7a . . 120.0(2) ?
C4 C3a C3 . . 131.0(2) ?
C7a C3a C3 . . 108.8(2) ?
C3a C4 C5 . . 118.6(2) ?
C3a C4 H4 . . 120.7 ?
C5 C4 H4 . . 120.7 ?
C6 C5 C4 . . 120.2(2) ?
C6 C5 H5 . . 119.9 ?
C4 C5 H5 . . 119.9 ?
C5 C6 C7 . . 122.0(2) ?
C5 C6 H6 . . 119.0 ?
C7 C6 H6 . . 119.0 ?
C7a C7 C6 . . 116.5(2) ?
C7a C7 H7 . . 121.8 ?
C6 C7 H7 . . 121.8 ?
C7 C7a C3a . . 122.7(2) ?
C7 C7a N1 . . 128.1(2) ?
C3a C7a N1 . . 109.22(19) ?
C3 O3 H3 . . 108.9 ?
C32 C31 C3 . . 115.01(18) ?
C32 C31 H31A . . 108.5 ?
C3 C31 H31A . . 108.5 ?
C32 C31 H31B . . 108.5 ?
C3 C31 H31B . . 108.5 ?
H31A C31 H31B . . 107.5 ?
O32 C32 C322 . . 122.1(2) ?
O32 C32 C31 . . 121.5(2) ?
C322 C32 C31 . . 116.4(2) ?
C325 S321 C322 . . 91.38(12) ?
C323 C322 C32 . . 129.0(2) ?
C323 C322 S321 . . 111.50(18) ?
C32 C322 S321 . . 119.49(17) ?
C322 C323 C324 . . 111.9(2) ?
C322 C323 H323 . . 124.0 ?
C324 C323 H323 . . 124.0 ?
C325 C324 C323 . . 112.2(2) ?
C325 C324 H324 . . 123.9 ?
C323 C324 H324 . . 123.9 ?
C324 C325 S321 . . 113.1(2) ?
C324 C325 H325 . . 123.5 ?
S321 C325 H325 . . 123.5 ?

loop_
_geom_bond_atom_site_label_1
_geom_bond_atom_site_label_2
_geom_bond_site_symmetry_2
_geom_bond_distance
_geom_bond_publ_flag
N1 C2 . 1.333(3) ?
N1 C7a . 1.407(3) ?
N1 H1 . 0.8800 ?
C2 O2 . 1.230(3) ?
C2 C3 . 1.533(3) ?
C3 O3 . 1.420(3) ?
C3 C3a . 1.504(3) ?
C3 C31 . 1.514(3) ?
C3a C4 . 1.372(3) ?
C3a C7a . 1.385(3) ?
C4 C5 . 1.393(3) ?
C4 H4 . 0.9500 ?
C5 C6 . 1.371(3) ?
C5 H5 . 0.9500 ?
C6 C7 . 1.392(3) ?
C6 H6 . 0.9500 ?
C7 C7a . 1.371(3) ?
C7 H7 . 0.9500 ?
O3 H3 . 0.8202 ?
C31 C32 . 1.500(3) ?
C31 H31A . 0.9900 ?
C31 H31B . 0.9900 ?
C32 O32 . 1.218(3) ?
C32 C322 . 1.452(3) ?
S321 C325 . 1.693(3) ?
S321 C322 . 1.713(2) ?
C322 C323 . 1.379(3) ?
C323 C324 . 1.412(3) ?
C323 H323 . 0.9500 ?
C324 C325 . 1.354(4) ?
C324 H324 . 0.9500 ?
C325 H325 . 0.9500 ?

loop_
_geom_hbond_atom_site_label_D
_geom_hbond_atom_site_label_H
_geom_hbond_atom_site_label_A
_geom_hbond_site_symmetry_A
_geom_hbond_distance_DH
_geom_hbond_distance_HA
_geom_hbond_distance_DA
_geom_hbond_angle_DHA
_geom_hbond_publ_flag
N1 H1 O2 2_766 0.88 2.00 2.843(3) 160 no
O3 H3 O2 2_666 0.82 1.96 2.736(2) 158 no
C7 H7 O3 1_655 0.95 2.58 3.443(3) 151 no
C31 H31B O2 2_666 0.99 2.59 3.382(3) 137 no

loop_
_geom_torsion_atom_site_label_1
_geom_torsion_atom_site_label_2
_geom_torsion_atom_site_label_3
_geom_torsion_atom_site_label_4
_geom_torsion_site_symmetry_1
_geom_torsion_site_symmetry_2
_geom_torsion_site_symmetry_3
_geom_torsion_site_symmetry_4
_geom_torsion
_geom_torsion_publ_flag
C7a N1 C2 O2 . . . . 179.3(2) ?
C7a N1 C2 C3 . . . . 4.4(3) ?
O2 C2 C3 O3 . . . . -69.5(3) ?
N1 C2 C3 O3 . . . . 105.6(2) ?
O2 C2 C3 C3a . . . . 178.1(2) ?
N1 C2 C3 C3a . . . . -6.9(2) ?
O2 C2 C3 C31 . . . . 51.1(3) ?
N1 C2 C3 C31 . . . . -133.8(2) ?
O3 C3 C3a C4 . . . . 69.3(3) ?
C31 C3 C3a C4 . . . . -55.3(3) ?
C2 C3 C3a C4 . . . . -179.1(2) ?
O3 C3 C3a C7a . . . . -104.5(2) ?
C31 C3 C3a C7a . . . . 130.8(2) ?
C2 C3 C3a C7a . . . . 7.1(2) ?
C7a C3a C4 C5 . . . . -0.5(3) ?
C3 C3a C4 C5 . . . . -173.8(2) ?
C3a C4 C5 C6 . . . . 1.9(4) ?
C4 C5 C6 C7 . . . . -1.6(4) ?
C5 C6 C7 C7a . . . . -0.3(3) ?
C6 C7 C7a C3a . . . . 1.8(3) ?
C6 C7 C7a N1 . . . . 179.8(2) ?
C4 C3a C7a C7 . . . . -1.4(4) ?
C3 C3a C7a C7 . . . . 173.2(2) ?
C4 C3a C7a N1 . . . . -179.7(2) ?
C3 C3a C7a N1 . . . . -5.1(3) ?
C2 N1 C7a C7 . . . . -177.8(2) ?
C2 N1 C7a C3a . . . . 0.4(3) ?
O3 C3 C31 C32 . . . . 170.28(18) ?
C3a C3 C31 C32 . . . . -66.1(3) ?
C2 C3 C31 C32 . . . . 51.5(3) ?
C3 C31 C32 O32 . . . . -0.5(3) ?
C3 C31 C32 C322 . . . . -178.3(2) ?
O32 C32 C322 C323 . . . . 179.8(2) ?
C31 C32 C322 C323 . . . . -2.4(4) ?
O32 C32 C322 S321 . . . . 0.5(3) ?
C31 C32 C322 S321 . . . . 178.26(16) ?
C325 S321 C322 C323 . . . . 0.89(19) ?
C325 S321 C322 C32 . . . . -179.7(2) ?
C32 C322 C323 C324 . . . . 179.8(2) ?
S321 C322 C323 C324 . . . . -0.8(3) ?
C322 C323 C324 C325 . . . . 0.3(3) ?
C323 C324 C325 S321 . . . . 0.4(3) ?
C322 S321 C325 C324 . . . . -0.7(2) ?

loop_
_cod_related_entry_id
_cod_related_entry_database
_cod_related_entry_code
1 ChemSpider 2119256
